data_8105156
loop_
_publ_author_name
'Shin, Jiehye'
'Kang, Jaeun'
'Ok, Kang Min'
'Do, Junghwan'

_publ_section_title
;
 Crystal structure of bis(4-phenylpiperazin-1-ium)
 bis(2-(4-phenylpiperazin-1-yl)succinato-\k2O,O&#x2032;)copper(II)
 tetrahydrate, C48H70CuN8O12, [C10H14N2]2[Cu(C14H17N2O4)2] &#x22C5; 4 H2O
;
_journal_issue 3
_journal_name_full 'Zeitschrift f\"ur Kristallographie - New Crystal Structures'
_journal_page_first 511
_journal_page_last 513
_journal_paper_doi 10.1515/ncrs-2019-0706
_journal_volume 235
_journal_year 2020
_chemical_formula_sum 'C48 H70 Cu N8 O12'
_chemical_formula_weight 1014.66
_space_group_crystal_system triclinic
_space_group_IT_number 2
_space_group_name_Hall '-P 1'
_space_group_name_H-M_alt 'P -1'
_atom_sites_solution_hydrogens mixed
_cell_angle_alpha 74.6080(10)
_cell_angle_beta 78.4410(10)
_cell_angle_gamma 86.8200(10)
_cell_formula_units_Z 1
_cell_length_a 9.48690(10)
_cell_length_b 11.22130(10)
_cell_length_c 12.08190(10)
_cell_measurement_reflns_used 583
_cell_measurement_temperature 296(2)
_cell_measurement_theta_max 33.070
_cell_measurement_theta_min 1.782
_cell_volume 1214.90(2)
_computing_cell_refinement 'Bruker XSCANS'
_computing_data_collection 'Bruker XSCANS'
_computing_data_reduction 'Bruker SHELXTL [1]'
_computing_molecular_graphics 'DIAMOND 4.2.2 [4]'
_computing_publication_material pubCIF
_computing_structure_refinement 'SHELXL-2018/3 (Sheldrick, 2018) [3]'
_computing_structure_solution 'SHELXS-97 (Sheldrick, 1990) [2]'
_diffrn_ambient_temperature 296(2)
_diffrn_measured_fraction_theta_full 0.997
_diffrn_measured_fraction_theta_max 0.856
_diffrn_measurement_device_type 'Bruker P4'
_diffrn_measurement_method '\w scans'
_diffrn_radiation_type MoK\a
_diffrn_radiation_wavelength 0.71073
_diffrn_reflns_av_R_equivalents 0.0267
_diffrn_reflns_av_unetI/netI 0.0391
_diffrn_reflns_Laue_measured_fraction_full 0.997
_diffrn_reflns_Laue_measured_fraction_max 0.856
_diffrn_reflns_limit_h_max 14
_diffrn_reflns_limit_h_min -13
_diffrn_reflns_limit_k_max 17
_diffrn_reflns_limit_k_min -16
_diffrn_reflns_limit_l_max 16
_diffrn_reflns_limit_l_min -16
_diffrn_reflns_number 19878
_diffrn_reflns_point_group_measured_fraction_full 0.997
_diffrn_reflns_point_group_measured_fraction_max 0.856
_diffrn_reflns_theta_full 25.242
_diffrn_reflns_theta_max 33.070
_diffrn_reflns_theta_min 1.782
_diffrn_source 'fine-focus sealed tube'
_exptl_absorpt_coefficient_mu 0.520
_exptl_absorpt_correction_T_max 0.7465
_exptl_absorpt_correction_T_min 0.6902
_exptl_absorpt_correction_type multi-scan
_exptl_absorpt_process_details 'Blessing, 1995'
_exptl_crystal_colour green
_exptl_crystal_density_diffrn 1.387
_exptl_crystal_description polyhedral
_exptl_crystal_F_000 539
_exptl_crystal_size_max 0.570
_exptl_crystal_size_mid 0.380
_exptl_crystal_size_min 0.350
_refine_diff_density_max 0.750
_refine_diff_density_min -0.272
_refine_diff_density_rms 0.058
_refine_ls_extinction_coef .
_refine_ls_extinction_method none
_refine_ls_goodness_of_fit_ref 1.037
_refine_ls_hydrogen_treatment mixed
_refine_ls_matrix_type full
_refine_ls_number_parameters 329
_refine_ls_number_reflns 7895
_refine_ls_number_restraints 0
_refine_ls_restrained_S_all 1.037
_refine_ls_R_factor_all 0.0701
_refine_ls_R_factor_gt 0.0460
_refine_ls_shift/su_max 0.000
_refine_ls_shift/su_mean 0.000
_refine_ls_structure_factor_coef Fsqd
_refine_ls_weighting_details 'w=1/[\s^2^(Fo^2^)+(0.0611P)^2^+0.2384P] where P=(Fo^2^+2Fc^2^)/3'
_refine_ls_weighting_scheme calc
_refine_ls_wR_factor_gt 0.1114
_refine_ls_wR_factor_ref 0.1239
_reflns_Friedel_coverage 0.000
_reflns_Friedel_fraction_full .
_reflns_Friedel_fraction_max .
_reflns_number_gt 5851
_reflns_number_total 7895
_reflns_threshold_expression 'I > 2\s(I)'
_cod_data_source_file suppl_ncrs-2019-0706_suppl.cif
_cod_data_source_block L
_cod_database_code 8105156
_shelx_space_group_comment
;
The symmetry employed for this shelxl refinement is uniquely defined
by the following loop, which should always be used as a source of
symmetry information in preference to the above space-group names.
They are only intended as comments.
;
_shelx_estimated_absorpt_t_min 0.756
_shelx_estimated_absorpt_t_max 0.839

loop_
_space_group_symop_operation_xyz
'x, y, z'
'-x, -y, -z'

loop_
_atom_site_label
_atom_site_type_symbol
_atom_site_fract_x
_atom_site_fract_y
_atom_site_fract_z
_atom_site_U_iso_or_equiv
_atom_site_adp_type
_atom_site_occupancy
_atom_site_site_symmetry_order
_atom_site_calc_flag
_atom_site_refinement_flags_posn
_atom_site_refinement_flags_adp
_atom_site_refinement_flags_occupancy
_atom_site_disorder_assembly
_atom_site_disorder_group
Cu1 Cu 0.500000 0.000000 1.000000 0.02852(9) Uani 1 2 d S . P . .
O1 O 0.60683(14) 0.07860(11) 1.08400(10) 0.0368(3) Uani 1 1 d . . . . .
O2 O 0.67703(15) 0.26125(12) 1.08993(12) 0.0415(3) Uani 1 1 d . . . . .
O3 O 0.29525(15) 0.12342(12) 1.05074(13) 0.0480(3) Uani 1 1 d . . . . .
O4 O 0.16977(15) 0.29763(13) 1.02906(14) 0.0508(4) Uani 1 1 d . . . . .
C1 C 0.62013(17) 0.19420(15) 1.04447(14) 0.0314(3) Uani 1 1 d . . . . .
C2 C 0.56250(18) 0.25435(14) 0.93191(14) 0.0315(3) Uani 1 1 d . . . . .
H2 H 0.631230 0.318164 0.882920 0.038 Uiso 1 1 calc R U . . .
C3 C 0.41848(19) 0.31806(15) 0.96113(16) 0.0365(4) Uani 1 1 d . . . . .
H3A H 0.399048 0.373154 0.889030 0.044 Uiso 1 1 calc R U . . .
H3B H 0.429895 0.369234 1.012043 0.044 Uiso 1 1 calc R U . . .
C4 C 0.28521(19) 0.23769(16) 1.01912(15) 0.0361(4) Uani 1 1 d . . . . .
N1 N 0.55865(14) 0.15839(12) 0.86617(11) 0.0281(3) Uani 1 1 d . . . . .
N2 N 0.66399(15) 0.26522(13) 0.61478(12) 0.0322(3) Uani 1 1 d . . . . .
C5 C 0.70816(18) 0.14099(16) 0.80379(14) 0.0331(3) Uani 1 1 d . . . . .
H5A H 0.711600 0.064693 0.779969 0.040 Uiso 1 1 calc R U . . .
H5B H 0.772977 0.131858 0.858248 0.040 Uiso 1 1 calc R U . . .
C6 C 0.76259(19) 0.24560(17) 0.69645(15) 0.0364(4) Uani 1 1 d . . . . .
H6A H 0.770146 0.320834 0.719965 0.044 Uiso 1 1 calc R U . . .
H6B H 0.857496 0.225155 0.658508 0.044 Uiso 1 1 calc R U . . .
C7 C 0.46615(18) 0.18571(17) 0.77738(15) 0.0356(4) Uani 1 1 d . . . . .
H7A H 0.370036 0.205211 0.813775 0.043 Uiso 1 1 calc R U . . .
H7B H 0.459601 0.112138 0.750961 0.043 Uiso 1 1 calc R U . . .
C8 C 0.51955(19) 0.29179(17) 0.67196(15) 0.0387(4) Uani 1 1 d . . . . .
H8A H 0.454744 0.304121 0.617141 0.046 Uiso 1 1 calc R U . . .
H8B H 0.520890 0.367177 0.696611 0.046 Uiso 1 1 calc R U . . .
C9 C 0.71200(19) 0.34301(15) 0.50067(14) 0.0323(3) Uani 1 1 d . . . . .
C10 C 0.6303(2) 0.34785(17) 0.41577(15) 0.0391(4) Uani 1 1 d . . . . .
H10 H 0.544062 0.304677 0.435892 0.047 Uiso 1 1 calc R U . . .
C11 C 0.6766(2) 0.41664(18) 0.30132(16) 0.0456(4) Uani 1 1 d . . . . .
H11 H 0.621858 0.417929 0.245202 0.055 Uiso 1 1 calc R U . . .
C12 C 0.8025(2) 0.48283(19) 0.27006(17) 0.0505(5) Uani 1 1 d . . . . .
H12 H 0.832363 0.529796 0.193585 0.061 Uiso 1 1 calc R U . . .
C13 C 0.8837(2) 0.4787(2) 0.35344(18) 0.0523(5) Uani 1 1 d . . . . .
H13 H 0.969014 0.523182 0.332920 0.063 Uiso 1 1 calc R U . . .
C14 C 0.8398(2) 0.40853(18) 0.46829(16) 0.0432(4) Uani 1 1 d . . . . .
H14 H 0.896475 0.405736 0.523424 0.052 Uiso 1 1 calc R U . . .
N3 N 0.06144(17) -0.16510(15) 0.82835(14) 0.0421(4) Uani 1 1 d . . . . .
H3C H -0.005416 -0.206132 0.886691 0.050 Uiso 1 1 calc R U . . .
H3D H 0.146541 -0.198979 0.838451 0.050 Uiso 1 1 calc R U . . .
N4 N 0.12882(17) 0.02941(14) 0.61656(13) 0.0381(3) Uani 1 1 d . . . . .
C15 C 0.0615(2) -0.0340(2) 0.83097(18) 0.0470(4) Uani 1 1 d . . . . .
H15A H 0.090381 -0.028486 0.902048 0.056 Uiso 1 1 calc R U . . .
H15B H -0.035049 -0.000468 0.831465 0.056 Uiso 1 1 calc R U . . .
C16 C 0.1627(2) 0.04076(18) 0.72656(17) 0.0425(4) Uani 1 1 d . . . . .
H16A H 0.156593 0.126960 0.727888 0.051 Uiso 1 1 calc R U . . .
H16B H 0.260546 0.012896 0.730839 0.051 Uiso 1 1 calc R U . . .
C17 C 0.0319(3) -0.17569(19) 0.71499(19) 0.0528(5) Uani 1 1 d . . . . .
H17A H -0.065496 -0.148024 0.708322 0.063 Uiso 1 1 calc R U . . .
H17B H 0.039661 -0.261543 0.712532 0.063 Uiso 1 1 calc R U . . .
C18 C 0.1361(3) -0.09928(19) 0.61428(19) 0.0516(5) Uani 1 1 d . . . . .
H18A H 0.232987 -0.130238 0.618314 0.062 Uiso 1 1 calc R U . . .
H18B H 0.114102 -0.106358 0.541273 0.062 Uiso 1 1 calc R U . . .
C19 C 0.2047(2) 0.11313(18) 0.51468(16) 0.0402(4) Uani 1 1 d . . . . .
C20 C 0.2934(3) 0.0740(2) 0.42412(19) 0.0554(5) Uani 1 1 d . . . . .
H20 H 0.310649 -0.009858 0.431675 0.067 Uiso 1 1 calc R U . . .
C21 C 0.3559(3) 0.1598(3) 0.3228(2) 0.0663(7) Uani 1 1 d . . . . .
H21 H 0.415058 0.132456 0.263096 0.080 Uiso 1 1 calc R U . . .
C22 C 0.3321(3) 0.2835(3) 0.3090(2) 0.0660(7) Uani 1 1 d . . . . .
H22 H 0.372110 0.340106 0.239758 0.079 Uiso 1 1 calc R U . . .
C23 C 0.2484(3) 0.3229(2) 0.3988(3) 0.0677(7) Uani 1 1 d . . . . .
H23 H 0.233534 0.407077 0.391009 0.081 Uiso 1 1 calc R U . . .
C24 C 0.1856(2) 0.2393(2) 0.5009(2) 0.0561(5) Uani 1 1 d . . . . .
H24 H 0.129844 0.267964 0.561132 0.067 Uiso 1 1 calc R U . . .
WO1 O 0.9865(2) 0.2556(2) 0.87464(19) 0.0715(5) Uani 1 1 d . . . . .
H25 H 0.945(4) 0.336(4) 0.876(3) 0.111(13) Uiso 1 1 d . . . . .
H26 H 1.059(4) 0.255(3) 0.907(3) 0.087(11) Uiso 1 1 d . . . . .
WO2 O 0.8163(3) 0.4660(2) 0.9187(2) 0.0881(7) Uani 1 1 d . . . . .
H27 H 0.835(4) 0.531(3) 0.935(3) 0.096(11) Uiso 1 1 d . . . . .
H28 H 0.789(5) 0.428(4) 0.983(4) 0.140(19) Uiso 1 1 d . . . . .

loop_
_atom_site_aniso_label
_atom_site_aniso_U_11
_atom_site_aniso_U_22
_atom_site_aniso_U_33
_atom_site_aniso_U_23
_atom_site_aniso_U_13
_atom_site_aniso_U_12
Cu1 0.03265(16) 0.02525(13) 0.02623(14) -0.00086(9) -0.00785(10) -0.00882(10)
O1 0.0429(7) 0.0335(6) 0.0328(6) 0.0002(5) -0.0142(5) -0.0092(5)
O2 0.0477(8) 0.0370(6) 0.0437(7) -0.0121(5) -0.0149(6) -0.0031(5)
O3 0.0388(7) 0.0387(7) 0.0541(8) 0.0017(6) 0.0022(6) -0.0042(5)
O4 0.0344(7) 0.0427(7) 0.0686(10) -0.0033(7) -0.0090(6) -0.0007(6)
C1 0.0257(7) 0.0348(8) 0.0321(8) -0.0050(6) -0.0058(6) -0.0034(6)
C2 0.0314(8) 0.0286(7) 0.0319(8) -0.0024(6) -0.0057(6) -0.0070(6)
C3 0.0356(9) 0.0308(8) 0.0390(9) -0.0018(6) -0.0068(7) -0.0028(6)
C4 0.0357(9) 0.0365(8) 0.0324(8) -0.0009(6) -0.0077(7) -0.0049(7)
N1 0.0300(7) 0.0272(6) 0.0259(6) -0.0035(5) -0.0061(5) -0.0051(5)
N2 0.0327(7) 0.0348(7) 0.0261(6) -0.0010(5) -0.0072(5) -0.0026(5)
C5 0.0300(8) 0.0387(8) 0.0286(8) -0.0024(6) -0.0084(6) -0.0033(6)
C6 0.0322(8) 0.0437(9) 0.0296(8) -0.0012(7) -0.0066(6) -0.0068(7)
C7 0.0294(8) 0.0437(9) 0.0310(8) -0.0014(7) -0.0093(6) -0.0060(7)
C8 0.0339(9) 0.0447(9) 0.0319(8) 0.0007(7) -0.0079(7) 0.0022(7)
C9 0.0390(9) 0.0289(7) 0.0268(7) -0.0046(6) -0.0051(6) 0.0004(6)
C10 0.0428(10) 0.0397(9) 0.0332(9) -0.0035(7) -0.0107(7) -0.0028(7)
C11 0.0540(12) 0.0483(10) 0.0323(9) -0.0027(8) -0.0150(8) 0.0041(9)
C12 0.0617(13) 0.0487(11) 0.0318(9) 0.0043(8) -0.0065(9) -0.0043(9)
C13 0.0532(12) 0.0541(12) 0.0407(10) 0.0027(9) -0.0036(9) -0.0194(10)
C14 0.0483(11) 0.0477(10) 0.0316(9) -0.0039(7) -0.0082(8) -0.0129(8)
N3 0.0317(8) 0.0464(9) 0.0442(9) -0.0046(7) -0.0083(6) 0.0005(6)
N4 0.0413(8) 0.0364(7) 0.0379(8) -0.0104(6) -0.0095(6) -0.0001(6)
C15 0.0437(11) 0.0532(11) 0.0443(11) -0.0167(9) -0.0025(8) -0.0031(9)
C16 0.0419(10) 0.0471(10) 0.0416(10) -0.0159(8) -0.0078(8) -0.0050(8)
C17 0.0651(14) 0.0413(10) 0.0556(12) -0.0099(9) -0.0215(11) -0.0082(9)
C18 0.0718(15) 0.0407(10) 0.0453(11) -0.0159(8) -0.0117(10) -0.0003(9)
C19 0.0362(9) 0.0456(10) 0.0387(9) -0.0080(7) -0.0110(7) 0.0001(7)
C20 0.0641(14) 0.0612(13) 0.0423(11) -0.0182(10) -0.0063(10) -0.0023(11)
C21 0.0694(16) 0.0916(19) 0.0385(11) -0.0196(12) -0.0036(11) -0.0169(14)
C22 0.0595(15) 0.0805(17) 0.0501(13) 0.0030(12) -0.0128(11) -0.0236(13)
C23 0.0586(15) 0.0493(12) 0.0818(18) 0.0041(12) -0.0091(13) -0.0063(11)
C24 0.0465(12) 0.0451(11) 0.0666(14) -0.0064(10) 0.0007(10) 0.0027(9)
WO1 0.0670(12) 0.0779(13) 0.0768(13) -0.0267(10) -0.0184(10) -0.0127(10)
WO2 0.1091(18) 0.0507(11) 0.0942(17) -0.0180(11) 0.0093(14) -0.0234(11)

loop_
_atom_type_symbol
_atom_type_description
_atom_type_scat_dispersion_real
_atom_type_scat_dispersion_imag
_atom_type_scat_source
C C 0.0033 0.0016 'International Tables Vol C Tables 4.2.6.8 and 6.1.1.4'
H H 0.0000 0.0000 'International Tables Vol C Tables 4.2.6.8 and 6.1.1.4'
N N 0.0061 0.0033 'International Tables Vol C Tables 4.2.6.8 and 6.1.1.4'
O O 0.0106 0.0060 'International Tables Vol C Tables 4.2.6.8 and 6.1.1.4'
Cu Cu 0.3201 1.2651 'International Tables Vol C Tables 4.2.6.8 and 6.1.1.4'

loop_
_geom_angle_atom_site_label_1
_geom_angle_atom_site_label_2
_geom_angle_atom_site_label_3
_geom_angle
_geom_angle_site_symmetry_1
_geom_angle_site_symmetry_3
O1 Cu1 O1 180.0 . 2_657
O1 Cu1 N1 82.88(5) . .
O1 Cu1 N1 97.12(5) 2_657 .
O1 Cu1 N1 97.12(5) . 2_657
O1 Cu1 N1 82.88(5) 2_657 2_657
N1 Cu1 N1 180.0 . 2_657
O1 Cu1 O3 91.27(5) . 2_657
O1 Cu1 O3 88.73(5) 2_657 2_657
N1 Cu1 O3 97.31(5) . 2_657
N1 Cu1 O3 82.69(5) 2_657 2_657
O1 Cu1 O3 88.73(5) . .
O1 Cu1 O3 91.27(5) 2_657 .
N1 Cu1 O3 82.69(5) . .
N1 Cu1 O3 97.32(5) 2_657 .
O3 Cu1 O3 180.0 2_657 .
C1 O1 Cu1 114.75(10) . .
C4 O3 Cu1 126.92(12) . .
O2 C1 O1 124.25(15) . .
O2 C1 C2 118.64(14) . .
O1 C1 C2 117.11(14) . .
N1 C2 C3 114.61(13) . .
N1 C2 C1 108.83(12) . .
C3 C2 C1 110.27(14) . .
C2 C3 C4 118.51(14) . .
O3 C4 O4 125.02(17) . .
O3 C4 C3 120.93(16) . .
O4 C4 C3 114.05(15) . .
C7 N1 C5 106.83(12) . .
C7 N1 C2 116.58(13) . .
C5 N1 C2 108.38(12) . .
C7 N1 Cu1 113.85(10) . .
C5 N1 Cu1 108.39(9) . .
C2 N1 Cu1 102.51(9) . .
C9 N2 C8 115.17(13) . .
C9 N2 C6 117.11(13) . .
C8 N2 C6 110.27(14) . .
N1 C5 C6 114.76(14) . .
N2 C6 C5 109.96(13) . .
N1 C7 C8 113.93(14) . .
N2 C8 C7 110.20(14) . .
C14 C9 C10 118.49(16) . .
C14 C9 N2 123.24(16) . .
C10 C9 N2 118.16(16) . .
C11 C10 C9 120.52(18) . .
C12 C11 C10 120.73(18) . .
C11 C12 C13 119.09(18) . .
C12 C13 C14 120.85(19) . .
C9 C14 C13 120.30(18) . .
C15 N3 C17 110.72(15) . .
C19 N4 C18 115.37(16) . .
C19 N4 C16 114.38(15) . .
C18 N4 C16 109.72(15) . .
N3 C15 C16 110.89(16) . .
N4 C16 C15 111.61(16) . .
N3 C17 C18 110.75(17) . .
N4 C18 C17 110.85(18) . .
C24 C19 C20 117.77(19) . .
C24 C19 N4 119.41(18) . .
C20 C19 N4 122.74(18) . .
C21 C20 C19 120.3(2) . .
C22 C21 C20 121.2(2) . .
C21 C22 C23 118.9(2) . .
C22 C23 C24 120.9(2) . .
C23 C24 C19 120.9(2) . .

loop_
_geom_bond_atom_site_label_1
_geom_bond_atom_site_label_2
_geom_bond_distance
_geom_bond_site_symmetry_2
Cu1 O1 1.9549(12) .
Cu1 O1 1.9549(12) 2_657
Cu1 N1 2.0752(12) .
Cu1 N1 2.0752(12) 2_657
Cu1 O3 2.3962(14) 2_657
Cu1 O3 2.3962(14) .
O1 C1 1.262(2) .
O2 C1 1.242(2) .
O3 C4 1.241(2) .
O4 C4 1.255(2) .
C1 C2 1.541(2) .
C2 N1 1.504(2) .
C2 C3 1.528(2) .
C3 C4 1.529(2) .
N1 C7 1.479(2) .
N1 C5 1.496(2) .
N2 C9 1.4226(19) .
N2 C8 1.459(2) .
N2 C6 1.459(2) .
C5 C6 1.522(2) .
C7 C8 1.516(2) .
C9 C14 1.385(3) .
C9 C10 1.393(2) .
C10 C11 1.389(2) .
C11 C12 1.374(3) .
C12 C13 1.376(3) .
C13 C14 1.394(3) .
N3 C15 1.480(3) .
N3 C17 1.487(3) .
N4 C19 1.422(2) .
N4 C18 1.449(2) .
N4 C16 1.467(2) .
C15 C16 1.503(3) .
C17 C18 1.501(3) .
C19 C24 1.386(3) .
C19 C20 1.393(3) .
C20 C21 1.387(3) .
C21 C22 1.366(4) .
C22 C23 1.369(4) .
C23 C24 1.382(3) .
